data_7106162
loop_
_publ_author_name
'Yan Zhang'
'Choon Wee Kee'
'Richmond Lee'
'Xiao Fu'
'Julian Ying-Teck Soh'
'Esther Mun Foong Loh'
'Kuo-Wei Huang'
'Choon-Hong Tan'

_publ_section_title
;
 Guanidine-Catalyzed Enantioselective Desymmetrization of meso-Aziridines
;
_journal_name_full Chem.Commun.
_journal_page_first 3897
_journal_paper_doi 10.1039/c0cc05840h
_journal_volume 47
_journal_year 2011
_chemical_formula_sum 'C19 H17 Cl2 N3 O5 S'
_chemical_formula_weight 470.32
_chemical_name_systematic
;
?
;
_space_group_IT_number 4
_symmetry_cell_setting monoclinic
_symmetry_space_group_name_Hall 'P 2yb'
_symmetry_space_group_name_H-M 'P 1 21 1'
_atom_sites_solution_hydrogens geom
_atom_sites_solution_primary direct
_atom_sites_solution_secondary difmap
_audit_creation_method SHELXL-97
_cell_angle_alpha 90.00
_cell_angle_beta 101.790(2)
_cell_angle_gamma 90.00
_cell_formula_units_Z 2
_cell_length_a 8.4505(6)
_cell_length_b 6.8838(5)
_cell_length_c 17.8060(13)
_cell_measurement_reflns_used 2453
_cell_measurement_temperature 223(2)
_cell_measurement_theta_max 26.22
_cell_measurement_theta_min 2.34
_cell_volume 1013.95(13)
_computing_cell_refinement 'Bruker SMART'
_computing_data_collection 'Bruker SMART'
_computing_data_reduction 'Bruker SAINT'
_computing_molecular_graphics 'Bruker SHELXTL'
_computing_publication_material 'Bruker SHELXTL'
_computing_structure_refinement 'SHELXL-97 (Sheldrick, 1997)'
_computing_structure_solution 'SHELXS-97 (Sheldrick, 1990)'
_diffrn_ambient_temperature 223(2)
_diffrn_measured_fraction_theta_full 0.997
_diffrn_measured_fraction_theta_max 0.997
_diffrn_measurement_device_type 'CCD area detector'
_diffrn_measurement_method 'phi and omega scans'
_diffrn_radiation_monochromator graphite
_diffrn_radiation_source 'fine-focus sealed tube'
_diffrn_radiation_type MoK\a
_diffrn_radiation_wavelength 0.71073
_diffrn_reflns_av_R_equivalents 0.0265
_diffrn_reflns_av_sigmaI/netI 0.0423
_diffrn_reflns_limit_h_max 10
_diffrn_reflns_limit_h_min -10
_diffrn_reflns_limit_k_max 7
_diffrn_reflns_limit_k_min -8
_diffrn_reflns_limit_l_max 23
_diffrn_reflns_limit_l_min -22
_diffrn_reflns_number 7133
_diffrn_reflns_theta_full 27.49
_diffrn_reflns_theta_max 27.49
_diffrn_reflns_theta_min 1.17
_exptl_absorpt_coefficient_mu 0.461
_exptl_absorpt_correction_T_max 0.9818
_exptl_absorpt_correction_T_min 0.8895
_exptl_absorpt_correction_type multi-scan
_exptl_absorpt_process_details 'Sadabs, (Sheldrick 2001)'
_exptl_crystal_colour Colourless
_exptl_crystal_density_diffrn 1.540
_exptl_crystal_density_meas ?
_exptl_crystal_density_method 'not measured'
_exptl_crystal_description 'Thin Plate'
_exptl_crystal_F_000 484
_exptl_crystal_size_max 0.26
_exptl_crystal_size_mid 0.24
_exptl_crystal_size_min 0.04
_refine_diff_density_max 0.371
_refine_diff_density_min -0.280
_refine_diff_density_rms 0.075
_refine_ls_abs_structure_details 'Flack H D (1983), Acta Cryst. A39, 876-881'
_refine_ls_abs_structure_Flack 0.01(9)
_refine_ls_extinction_method none
_refine_ls_goodness_of_fit_ref 1.141
_refine_ls_hydrogen_treatment mixed
_refine_ls_matrix_type full
_refine_ls_number_parameters 274
_refine_ls_number_reflns 3546
_refine_ls_number_restraints 2
_refine_ls_restrained_S_all 1.141
_refine_ls_R_factor_all 0.0494
_refine_ls_R_factor_gt 0.0459
_refine_ls_shift/su_max 0.000
_refine_ls_shift/su_mean 0.000
_refine_ls_structure_factor_coef Fsqd
_refine_ls_weighting_details 'calc w=1/[\s^2^(Fo^2^)+(0.0779P)^2^+0.0928P] where P=(Fo^2^+2Fc^2^)/3'
_refine_ls_weighting_scheme calc
_refine_ls_wR_factor_gt 0.1160
_refine_ls_wR_factor_ref 0.1334
_reflns_number_gt 3371
_reflns_number_total 3546
_reflns_threshold_expression >2sigma(I)
_cod_data_source_file c0cc05840h.txt
_cod_data_source_block 9440
_cod_depositor_comments
;
The following automatic conversions were performed:

'_symmetry_cell_setting' value 'Monoclinic' changed to 'monoclinic'
according to the built-in table from CIF Core dictionary named
'cif_core.dic' version 2.4.1 from
2010-06-29.

'_exptl_absorpt_correction_type' value 'Multi-scan'
changed to 'multi-scan' according to the built-in table from CIF Core
dictionary named 'cif_core.dic' version 2.4.1 from 2010-06-29.

Automatic conversion script
Id: cif_fix_values 1646 2011-03-28 12:23:43Z adriana 

The following automatic conversions were performed:

'_exptl_crystal_density_meas' value 'not measured' was changed to '?'
- the value is perceived as not measured.

Automatic conversion script
Id: cif_fix_values 3008 2015-01-20 13:52:24Z robertas 
;
_cod_original_sg_symbol_H-M P2(1)
_cod_database_code 7106162

loop_
_symmetry_equiv_pos_as_xyz
'x, y, z'
'-x, y+1/2, -z'

loop_
_atom_site_label
_atom_site_type_symbol
_atom_site_fract_x
_atom_site_fract_y
_atom_site_fract_z
_atom_site_U_iso_or_equiv
_atom_site_adp_type
_atom_site_occupancy
_atom_site_symmetry_multiplicity
_atom_site_calc_flag
_atom_site_refinement_flags
_atom_site_disorder_assembly
_atom_site_disorder_group
S1 S 0.78096(11) 0.63745(13) 0.32482(5) 0.0333(2) Uani 1 1 d . . .
Cl1 Cl 0.39322(10) 0.59366(16) 0.27105(5) 0.0440(3) Uani 1 1 d . . .
Cl2 Cl 0.98498(10) 0.58434(16) 0.19463(6) 0.0450(3) Uani 1 1 d . . .
O1 O 1.1790(3) 0.2527(5) 0.37961(14) 0.0423(7) Uani 1 1 d . . .
O2 O 1.5911(3) 0.0734(6) 0.24704(15) 0.0472(7) Uani 1 1 d . . .
O3 O 1.5368(3) -0.0100(5) 0.12879(16) 0.0503(8) Uani 1 1 d . . .
O4 O 0.9783(5) -0.1061(7) 0.00117(19) 0.0656(11) Uani 1 1 d . . .
O5 O 0.7967(3) 0.0418(9) 0.04791(16) 0.0845(17) Uani 1 1 d . . .
N1 N 0.9140(3) 0.2078(5) 0.33265(15) 0.0280(6) Uani 1 1 d D . .
H1N H 0.836(4) 0.161(6) 0.2951(19) 0.042 Uiso 1 1 d D . .
N2 N 1.4949(3) 0.0366(5) 0.18748(17) 0.0327(7) Uani 1 1 d . . .
N3 N 0.9327(4) -0.0179(6) 0.05209(17) 0.0453(9) Uani 1 1 d . . .
C1 C 0.6858(4) 0.5756(6) 0.23010(17) 0.0303(7) Uani 1 1 d . . .
C2 C 0.7782(4) 0.5552(6) 0.17353(19) 0.0356(8) Uani 1 1 d . . .
C3 C 0.7075(6) 0.5115(8) 0.0982(2) 0.0547(12) Uani 1 1 d . . .
H3 H 0.7718 0.4967 0.0612 0.066 Uiso 1 1 calc R . .
C4 C 0.5416(6) 0.4900(9) 0.0777(2) 0.0584(13) Uani 1 1 d . . .
H4A H 0.4931 0.4602 0.0267 0.070 Uiso 1 1 calc R . .
C5 C 0.4462(5) 0.5121(7) 0.1318(2) 0.0455(10) Uani 1 1 d . . .
H5A H 0.3335 0.4965 0.1177 0.055 Uiso 1 1 calc R . .
C6 C 0.5172(4) 0.5571(6) 0.2065(2) 0.0369(8) Uani 1 1 d . . .
C7 C 0.7267(4) 0.4307(5) 0.38037(17) 0.0255(7) Uani 1 1 d . . .
H7 H 0.6311 0.3650 0.3493 0.031 Uiso 1 1 calc R . .
C8 C 0.6805(5) 0.5118(6) 0.45256(19) 0.0340(8) Uani 1 1 d . . .
H8A H 0.7721 0.5839 0.4824 0.041 Uiso 1 1 calc R . .
H8B H 0.5898 0.6022 0.4381 0.041 Uiso 1 1 calc R . .
C9 C 0.6328(5) 0.3497(7) 0.5016(2) 0.0426(9) Uani 1 1 d . . .
H9A H 0.6105 0.4051 0.5491 0.051 Uiso 1 1 calc R . .
H9B H 0.5335 0.2877 0.4739 0.051 Uiso 1 1 calc R . .
C10 C 0.7648(5) 0.1981(7) 0.5213(2) 0.0455(10) Uani 1 1 d . . .
H10A H 0.7267 0.0908 0.5492 0.055 Uiso 1 1 calc R . .
H10B H 0.8597 0.2558 0.5549 0.055 Uiso 1 1 calc R . .
C11 C 0.8124(4) 0.1201(6) 0.44851(19) 0.0354(8) Uani 1 1 d . . .
H11A H 0.9025 0.0287 0.4627 0.043 Uiso 1 1 calc R . .
H11B H 0.7208 0.0496 0.4179 0.043 Uiso 1 1 calc R . .
C12 C 0.8619(4) 0.2833(5) 0.40077(17) 0.0266(7) Uani 1 1 d . . .
H12 H 0.9556 0.3502 0.4328 0.032 Uiso 1 1 calc R . .
C13 C 1.0717(4) 0.2010(5) 0.32835(18) 0.0277(7) Uani 1 1 d . . .
C14 C 1.1114(3) 0.1262(5) 0.25424(16) 0.0241(6) Uani 1 1 d . . .
C15 C 1.2736(4) 0.1083(5) 0.25386(17) 0.0260(6) Uani 1 1 d . . .
H15 H 1.3515 0.1354 0.2984 0.031 Uiso 1 1 calc R . .
C16 C 1.3206(4) 0.0504(5) 0.18780(18) 0.0269(7) Uani 1 1 d . . .
C17 C 1.2146(4) 0.0062(6) 0.12100(18) 0.0311(7) Uani 1 1 d . . .
H17 H 1.2495 -0.0364 0.0769 0.037 Uiso 1 1 calc R . .
C18 C 1.0535(4) 0.0283(6) 0.12275(17) 0.0294(7) Uani 1 1 d . . .
C19 C 0.9969(4) 0.0869(6) 0.18724(17) 0.0289(7) Uani 1 1 d . . .
H19 H 0.8856 0.0997 0.1859 0.035 Uiso 1 1 calc R . .

loop_
_atom_site_aniso_label
_atom_site_aniso_U_11
_atom_site_aniso_U_22
_atom_site_aniso_U_33
_atom_site_aniso_U_23
_atom_site_aniso_U_13
_atom_site_aniso_U_12
S1 0.0372(4) 0.0326(5) 0.0293(4) 0.0011(3) 0.0047(3) -0.0079(4)
Cl1 0.0303(4) 0.0465(6) 0.0569(5) 0.0106(5) 0.0130(4) 0.0080(4)
Cl2 0.0355(4) 0.0513(6) 0.0523(5) 0.0160(5) 0.0187(4) 0.0004(5)
O1 0.0226(12) 0.076(2) 0.0266(12) -0.0150(12) 0.0004(9) -0.0031(13)
O2 0.0216(11) 0.065(2) 0.0531(16) -0.0121(15) 0.0040(11) -0.0025(14)
O3 0.0385(14) 0.074(2) 0.0441(15) -0.0007(15) 0.0206(12) 0.0054(15)
O4 0.057(2) 0.104(3) 0.0356(14) -0.0334(17) 0.0109(14) -0.012(2)
O5 0.0210(13) 0.193(5) 0.0368(15) -0.024(2) 0.0000(11) -0.008(2)
N1 0.0206(13) 0.0409(17) 0.0214(13) -0.0057(12) 0.0018(10) 0.0012(12)
N2 0.0221(13) 0.0356(18) 0.0413(16) 0.0029(13) 0.0087(12) 0.0034(12)
N3 0.0351(17) 0.078(3) 0.0225(14) -0.0096(15) 0.0060(12) -0.0163(18)
C1 0.0334(16) 0.0289(17) 0.0276(15) 0.0077(13) 0.0042(12) -0.0004(14)
C2 0.0307(16) 0.043(2) 0.0338(17) 0.0098(16) 0.0079(13) 0.0020(16)
C3 0.078(3) 0.063(3) 0.0266(17) 0.0054(19) 0.0167(19) 0.010(3)
C4 0.061(3) 0.078(4) 0.0281(19) 0.004(2) -0.0106(19) 0.006(3)
C5 0.0300(18) 0.052(3) 0.048(2) 0.0094(19) -0.0070(16) -0.0020(18)
C6 0.0364(17) 0.036(2) 0.0381(18) 0.0096(16) 0.0063(14) 0.0042(16)
C7 0.0288(16) 0.0274(17) 0.0209(14) 0.0004(12) 0.0066(12) -0.0018(13)
C8 0.0368(18) 0.039(2) 0.0292(16) -0.0025(14) 0.0134(14) 0.0062(16)
C9 0.049(2) 0.051(3) 0.0342(19) -0.0012(17) 0.0231(17) 0.003(2)
C10 0.060(2) 0.053(3) 0.0259(17) 0.0106(17) 0.0149(16) 0.006(2)
C11 0.0344(16) 0.041(2) 0.0316(16) 0.0055(16) 0.0086(13) 0.0082(17)
C12 0.0210(14) 0.039(2) 0.0195(14) -0.0055(13) 0.0026(11) 0.0018(13)
C13 0.0237(15) 0.0335(19) 0.0244(15) -0.0007(13) 0.0014(12) 0.0018(14)
C14 0.0200(13) 0.0278(17) 0.0250(14) -0.0005(13) 0.0058(10) -0.0005(13)
C15 0.0211(13) 0.0278(17) 0.0278(14) 0.0007(13) 0.0021(11) -0.0022(14)
C16 0.0228(14) 0.0266(18) 0.0319(16) 0.0020(13) 0.0074(12) 0.0016(13)
C17 0.0320(17) 0.0382(19) 0.0253(16) 0.0010(14) 0.0112(13) -0.0004(16)
C18 0.0265(15) 0.038(2) 0.0228(15) -0.0018(13) 0.0037(12) -0.0053(15)
C19 0.0223(14) 0.0385(19) 0.0261(14) 0.0003(14) 0.0052(11) -0.0039(15)

loop_
_atom_type_symbol
_atom_type_description
_atom_type_scat_dispersion_real
_atom_type_scat_dispersion_imag
_atom_type_scat_source
C C 0.0033 0.0016 'International Tables Vol C Tables 4.2.6.8 and 6.1.1.4'
H H 0.0000 0.0000 'International Tables Vol C Tables 4.2.6.8 and 6.1.1.4'
N N 0.0061 0.0033 'International Tables Vol C Tables 4.2.6.8 and 6.1.1.4'
O O 0.0106 0.0060 'International Tables Vol C Tables 4.2.6.8 and 6.1.1.4'
S S 0.1246 0.1234 'International Tables Vol C Tables 4.2.6.8 and 6.1.1.4'
Cl Cl 0.1484 0.1585 'International Tables Vol C Tables 4.2.6.8 and 6.1.1.4'

loop_
_geom_angle_atom_site_label_1
_geom_angle_atom_site_label_2
_geom_angle_atom_site_label_3
_geom_angle
_geom_angle_site_symmetry_1
_geom_angle_site_symmetry_3
_geom_angle_publ_flag
C1 S1 C7 102.23(16) . . ?
C13 N1 C12 121.7(3) . . ?
O3 N2 O2 122.8(3) . . ?
O3 N2 C16 119.2(3) . . ?
O2 N2 C16 118.0(3) . . ?
O5 N3 O4 124.5(3) . . ?
O5 N3 C18 117.4(3) . . ?
O4 N3 C18 118.1(3) . . ?
C2 C1 C6 117.1(3) . . ?
C2 C1 S1 119.9(3) . . ?
C6 C1 S1 122.9(3) . . ?
C3 C2 C1 121.6(4) . . ?
C3 C2 Cl2 117.0(3) . . ?
C1 C2 Cl2 121.4(3) . . ?
C4 C3 C2 119.4(4) . . ?
C3 C4 C5 120.6(4) . . ?
C6 C5 C4 119.7(4) . . ?
C5 C6 C1 121.6(3) . . ?
C5 C6 Cl1 118.1(3) . . ?
C1 C6 Cl1 120.3(3) . . ?
C12 C7 C8 110.7(3) . . ?
C12 C7 S1 112.8(2) . . ?
C8 C7 S1 107.7(2) . . ?
C9 C8 C7 111.1(3) . . ?
C10 C9 C8 111.7(3) . . ?
C9 C10 C11 110.7(3) . . ?
C12 C11 C10 111.4(3) . . ?
N1 C12 C7 112.2(3) . . ?
N1 C12 C11 111.4(3) . . ?
C7 C12 C11 110.5(3) . . ?
O1 C13 N1 123.1(3) . . ?
O1 C13 C14 119.7(3) . . ?
N1 C13 C14 117.2(3) . . ?
C15 C14 C19 119.6(3) . . ?
C15 C14 C13 115.6(3) . . ?
C19 C14 C13 124.8(3) . . ?
C16 C15 C14 119.4(3) . . ?
C17 C16 C15 123.8(3) . . ?
C17 C16 N2 117.3(3) . . ?
C15 C16 N2 119.0(3) . . ?
C16 C17 C18 115.5(3) . . ?
C17 C18 C19 124.0(3) . . ?
C17 C18 N3 118.0(3) . . ?
C19 C18 N3 118.0(3) . . ?
C18 C19 C14 117.7(3) . . ?

loop_
_geom_bond_atom_site_label_1
_geom_bond_atom_site_label_2
_geom_bond_distance
_geom_bond_site_symmetry_2
_geom_bond_publ_flag
S1 C1 1.766(3) . ?
S1 C7 1.844(3) . ?
Cl1 C6 1.725(4) . ?
Cl2 C2 1.722(4) . ?
O1 C13 1.201(4) . ?
O2 N2 1.224(3) . ?
O3 N2 1.213(4) . ?
O4 N3 1.218(5) . ?
O5 N3 1.208(5) . ?
N1 C13 1.351(4) . ?
N1 C12 1.467(4) . ?
N2 C16 1.477(4) . ?
N3 C18 1.484(4) . ?
C1 C2 1.402(5) . ?
C1 C6 1.407(5) . ?
C2 C3 1.386(5) . ?
C3 C4 1.383(7) . ?
C4 C5 1.385(7) . ?
C5 C6 1.378(5) . ?
C7 C12 1.515(5) . ?
C7 C8 1.524(4) . ?
C8 C9 1.521(6) . ?
C9 C10 1.516(6) . ?
C10 C11 1.531(5) . ?
C11 C12 1.518(5) . ?
C13 C14 1.516(4) . ?
C14 C15 1.378(4) . ?
C14 C19 1.400(4) . ?
C15 C16 1.375(4) . ?
C16 C17 1.369(4) . ?
C17 C18 1.376(5) . ?
C18 C19 1.391(4) . ?

loop_
_geom_hbond_atom_site_label_D
_geom_hbond_atom_site_label_H
_geom_hbond_atom_site_label_A
_geom_hbond_distance_DH
_geom_hbond_distance_HA
_geom_hbond_distance_DA
_geom_hbond_angle_DHA
_geom_hbond_site_symmetry_A
N1 H1N O2 0.898(19) 2.16(3) 2.988(4) 154(4) 1_455
